data_7241105
loop_
_publ_author_name
'Guti\'errez, Eduardo L. L.'
'Godoy, Agustin Alejandro'
'Narda, Griselda E.'
'Ellena, Javier A.'

_publ_section_title
;
 Rational design, supramolecular synthesis and solid state
 characterization of two bicomponent solid forms of Mebendazole
;
_journal_name_full CrystEngComm
_journal_paper_doi 10.1039/D0CE00924E
_journal_year 2020
_chemical_formula_moiety 'C H3 O4 S, C16 H14 N3 O3'
_chemical_formula_sum 'C17 H17 N3 O7 S'
_chemical_formula_weight 407.39
_chemical_name_common 'Mebendazole methylbisulfate'
_chemical_name_systematic 'Mebendazole methylsulfate'
_space_group_crystal_system triclinic
_space_group_IT_number 2
_space_group_name_Hall '-P 1'
_space_group_name_H-M_alt 'P -1'
_atom_sites_solution_hydrogens geom
_atom_sites_solution_primary dual
_audit_creation_date 2019-05-02
_audit_creation_method
;
Olex2 1.2-ac3
(compiled 2017.08.10 svn.r3458 for OlexSys, GUI svn.r5381)
;
_audit_update_record
;
2020-04-08 deposited with the CCDC.	2020-08-21 downloaded from the CCDC.
;
_cell_angle_alpha 92.075(12)
_cell_angle_beta 102.401(11)
_cell_angle_gamma 90.209(10)
_cell_formula_units_Z 2
_cell_length_a 9.1092(11)
_cell_length_b 9.9717(14)
_cell_length_c 9.9908(14)
_cell_measurement_reflns_used 1318
_cell_measurement_temperature 293(2)
_cell_measurement_theta_max 32.5340
_cell_measurement_theta_min 2.9600
_cell_volume 885.7(2)
_computing_cell_refinement 'CrysAlisPro 1.171.39.35c (Rigaku OD, 2017)'
_computing_data_collection 'CrysAlisPro 1.171.39.35c (Rigaku OD, 2017)'
_computing_data_reduction 'CrysAlisPro 1.171.39.35c (Rigaku OD, 2017)'
_computing_molecular_graphics 'Olex2 (Dolomanov et al., 2009)'
_computing_publication_material 'Olex2 (Dolomanov et al., 2009)'
_computing_structure_refinement 'ShelXL (Sheldrick, 2015)'
_computing_structure_solution 'ShelXT (Sheldrick, 2015)'
_diffrn_ambient_temperature 293(2)
_diffrn_detector 'CCD plate'
_diffrn_measured_fraction_theta_full 0.999
_diffrn_measured_fraction_theta_max 0.837
_diffrn_measurement_details
;
List of Runs (angles in degrees, time in seconds):

  # Type    Start    End  Width  t~exp~   \w     \q     \k     \f   Frames
#--------------------------------------------------------------------------
  1  \w      9.00  37.00   1.00  300.00    --   27.63  54.00-150.00   28
  2  \w    -69.00 -39.00   1.00  300.00    --   27.63  54.00 -60.00   30
  3  \w     41.00 113.00   1.00  300.00    --   27.63  54.00 -60.00   72
  4  \w    -69.00 113.00   1.00  300.00    --   27.63  54.00  90.00  182
;
_diffrn_measurement_device 'two-circle diffractometer'
_diffrn_measurement_device_type 'XtaLAB Mini (ROW)'
_diffrn_measurement_method '\w scans'
_diffrn_orient_matrix_type 'CrysAlisPro convention (1999,Acta A55,543-557)'
_diffrn_orient_matrix_UB_11 0.0211285000
_diffrn_orient_matrix_UB_12 -0.0672579000
_diffrn_orient_matrix_UB_13 0.0142127000
_diffrn_orient_matrix_UB_21 0.0231230000
_diffrn_orient_matrix_UB_22 -0.0065819000
_diffrn_orient_matrix_UB_23 -0.0633127000
_diffrn_orient_matrix_UB_31 0.0733216000
_diffrn_orient_matrix_UB_32 0.0223629000
_diffrn_orient_matrix_UB_33 0.0328806000
_diffrn_radiation_monochromator graphite
_diffrn_radiation_probe x-ray
_diffrn_radiation_type MoK\a
_diffrn_radiation_wavelength 0.71073
_diffrn_reflns_av_R_equivalents 0.0307
_diffrn_reflns_av_unetI/netI 0.1147
_diffrn_reflns_Laue_measured_fraction_full 0.999
_diffrn_reflns_Laue_measured_fraction_max 0.837
_diffrn_reflns_limit_h_max 10
_diffrn_reflns_limit_h_min -14
_diffrn_reflns_limit_k_max 14
_diffrn_reflns_limit_k_min -15
_diffrn_reflns_limit_l_max 15
_diffrn_reflns_limit_l_min -13
_diffrn_reflns_number 7638
_diffrn_reflns_point_group_measured_fraction_full 0.999
_diffrn_reflns_point_group_measured_fraction_max 0.837
_diffrn_reflns_theta_full 25.242
_diffrn_reflns_theta_max 34.533
_diffrn_reflns_theta_min 2.748
_diffrn_source 'fine-focus sealed X-ray tube'
_diffrn_source_type 'Rigaku (Mo) X-ray Source'
_exptl_absorpt_coefficient_mu 0.231
_exptl_absorpt_correction_T_max 1.00000
_exptl_absorpt_correction_T_min 0.94568
_exptl_absorpt_correction_type multi-scan
_exptl_absorpt_process_details
;
CrysAlisPro 1.171.39.35c (Rigaku Oxford Diffraction, 2017)
Empirical absorption correction using spherical harmonics,
 implemented in SCALE3 ABSPACK scaling algorithm.
;
_exptl_crystal_colour 'clear light colourless'
_exptl_crystal_colour_lustre clear
_exptl_crystal_colour_modifier light
_exptl_crystal_colour_primary colourless
_exptl_crystal_density_diffrn 1.528
_exptl_crystal_description needle
_exptl_crystal_F_000 424
_exptl_crystal_recrystallization_method 'Re-crystallisation from solvent: Methanol'
_exptl_crystal_size_max 0.16
_exptl_crystal_size_mid 0.05
_exptl_crystal_size_min 0.02
_refine_diff_density_max 0.288
_refine_diff_density_min -0.354
_refine_diff_density_rms 0.065
_refine_ls_extinction_method none
_refine_ls_goodness_of_fit_ref 1.049
_refine_ls_hydrogen_treatment constr
_refine_ls_matrix_type full
_refine_ls_number_parameters 255
_refine_ls_number_reflns 6296
_refine_ls_number_restraints 0
_refine_ls_restrained_S_all 1.049
_refine_ls_R_factor_all 0.1639
_refine_ls_R_factor_gt 0.0649
_refine_ls_shift/su_max 0.000
_refine_ls_shift/su_mean 0.000
_refine_ls_structure_factor_coef Fsqd
_refine_ls_weighting_details 'w=1/[\s^2^(Fo^2^)+(0.0606P)^2^] where P=(Fo^2^+2Fc^2^)/3'
_refine_ls_weighting_scheme calc
_refine_ls_wR_factor_gt 0.1512
_refine_ls_wR_factor_ref 0.1882
_reflns_Friedel_coverage 0.000
_reflns_number_gt 2813
_reflns_number_total 6296
_reflns_threshold_expression 'I > 2\s(I)'
_cod_data_source_file d0ce00924e2.cif
_cod_data_source_block mbzs3
_cod_database_code 7241105
_shelx_shelxl_version_number 2017/1
_chemical_oxdiff_formula 'C16 H13 N3 O7 S'
_chemical_oxdiff_usercomment 'Sulfato de MBZ'
_shelx_space_group_comment
;
The symmetry employed for this shelxl refinement is uniquely defined
by the following loop, which should always be used as a source of
symmetry information in preference to the above space-group names.
They are only intended as comments.
;
_reflns_odcompleteness_completeness 99.89
_reflns_odcompleteness_iscentric 1
_reflns_odcompleteness_theta 26.32
_olex2_refinement_description
;
1. Fixed Uiso
 At 1.2 times of:
  All C(H) groups, All N(H) groups
 At 1.5 times of:
  All C(H,H,H) groups
2.a Aromatic/amide H refined with riding coordinates:
 N11(H11), N18(H18), N13(H13), C15(H15), C9(H9), C8(H8), C24(H24), C25(H25),
 C26(H26), C28(H28), C27(H27)
2.b Idealised Me refined as rotating group:
 C21(H21A,H21B,H21C), C4(H4A,H4B,H4C)
;
_olex2_submission_original_sample_id 'Metilsulfato de mebendazole'
_olex2_submission_special_instructions 'No special instructions were received'
_oxdiff_exptl_absorpt_empirical_details
;
Empirical correction (ABSPACK) includes:
- Absorption correction using spherical harmonics
- Frame scaling
;
_oxdiff_exptl_absorpt_empirical_full_max 1.068
_oxdiff_exptl_absorpt_empirical_full_min 0.930

loop_
_space_group_symop_operation_xyz
'x, y, z'
'-x, -y, -z'

loop_
_atom_site_label
_atom_site_type_symbol
_atom_site_fract_x
_atom_site_fract_y
_atom_site_fract_z
_atom_site_U_iso_or_equiv
_atom_site_adp_type
_atom_site_occupancy
_atom_site_site_symmetry_order
_atom_site_calc_flag
_atom_site_refinement_flags_posn
_atom_site_refinement_flags_adp
_atom_site_refinement_flags_occupancy
_atom_site_disorder_assembly
_atom_site_disorder_group
S2 S 1.02501(7) 0.59572(7) 0.81529(8) 0.0366(2) Uani 1 1 d . . . . .
O20 O 0.6860(2) 0.7967(2) 1.0718(2) 0.0437(5) Uani 1 1 d . . . . .
O6 O 0.9419(2) 0.6764(2) 0.8932(3) 0.0544(6) Uani 1 1 d . . . . .
O3 O 1.0694(2) 0.6891(2) 0.7059(2) 0.0514(6) Uani 1 1 d . . . . .
O22 O 0.4527(2) 0.7122(2) 0.9977(2) 0.0521(6) Uani 1 1 d . . . . .
O1 O 0.9353(2) 0.4937(2) 0.7289(2) 0.0512(6) Uani 1 1 d . . . . .
O5 O 1.1638(2) 0.5490(2) 0.8927(3) 0.0550(6) Uani 1 1 d . . . . .
N11 N 0.4241(2) 0.5280(2) 0.7872(2) 0.0340(5) Uani 1 1 d . . . . .
H11 H 0.360325 0.566571 0.827651 0.041 Uiso 1 1 calc R . . . .
N18 N 0.6501(2) 0.6360(2) 0.9126(2) 0.0350(6) Uani 1 1 d . . . . .
H18 H 0.746027 0.641372 0.922236 0.042 Uiso 1 1 calc R . . . .
N13 N 0.6369(2) 0.4720(2) 0.7357(2) 0.0341(5) Uani 1 1 d . . . . .
H13 H 0.731551 0.468878 0.737203 0.041 Uiso 1 1 calc R . . . .
O17 O 0.4999(3) 0.1449(2) 0.3027(3) 0.0609(7) Uani 1 1 d . . . . .
C12 C 0.5729(3) 0.5493(3) 0.8172(3) 0.0304(6) Uani 1 1 d . . . . .
C10 C 0.3903(3) 0.4336(3) 0.6803(3) 0.0315(6) Uani 1 1 d . . . . .
C14 C 0.5251(3) 0.3967(3) 0.6473(3) 0.0317(6) Uani 1 1 d . . . . .
C19 C 0.5830(3) 0.7164(3) 0.9954(3) 0.0357(6) Uani 1 1 d . . . . .
C7 C 0.3958(3) 0.2437(3) 0.4763(3) 0.0335(6) Uani 1 1 d . . . . .
C15 C 0.5314(3) 0.3028(3) 0.5453(3) 0.0356(7) Uani 1 1 d . . . . .
H15 H 0.622182 0.279437 0.523015 0.043 Uiso 1 1 calc R . . . .
C23 C 0.2777(3) 0.0387(3) 0.3266(3) 0.0359(6) Uani 1 1 d . . . . .
C9 C 0.2543(3) 0.3798(3) 0.6102(3) 0.0371(7) Uani 1 1 d . . . . .
H9 H 0.163506 0.406474 0.630552 0.045 Uiso 1 1 calc R . . . .
C8 C 0.2608(3) 0.2845(3) 0.5084(3) 0.0374(7) Uani 1 1 d . . . . .
H8 H 0.171566 0.245789 0.459103 0.045 Uiso 1 1 calc R . . . .
C16 C 0.3990(3) 0.1427(3) 0.3645(3) 0.0379(7) Uani 1 1 d . . . . .
C24 C 0.2110(3) -0.0198(3) 0.4217(3) 0.0435(7) Uani 1 1 d . . . . .
H24 H 0.236731 0.010027 0.513057 0.052 Uiso 1 1 calc R . . . .
C25 C 0.1066(4) -0.1219(3) 0.3830(4) 0.0535(9) Uani 1 1 d . . . . .
H25 H 0.063691 -0.161134 0.448698 0.064 Uiso 1 1 calc R . . . .
C21 C 0.6311(4) 0.8911(3) 1.1612(4) 0.0539(9) Uani 1 1 d . . . . .
H21A H 0.588553 0.966523 1.109961 0.081 Uiso 1 1 calc GR . . . .
H21B H 0.712614 0.921307 1.233939 0.081 Uiso 1 1 calc GR . . . .
H21C H 0.555399 0.848611 1.199203 0.081 Uiso 1 1 calc GR . . . .
C26 C 0.0656(4) -0.1661(3) 0.2491(4) 0.0555(9) Uani 1 1 d . . . . .
H26 H -0.005120 -0.234843 0.222871 0.067 Uiso 1 1 calc R . . . .
C4 C 1.1479(4) 0.8114(3) 0.7594(4) 0.0558(9) Uani 1 1 d . . . . .
H4A H 1.205640 0.841511 0.696128 0.084 Uiso 1 1 calc GR . . . .
H4B H 1.213860 0.795560 0.845941 0.084 Uiso 1 1 calc GR . . . .
H4C H 1.076534 0.878848 0.771782 0.084 Uiso 1 1 calc GR . . . .
C28 C 0.2362(4) -0.0071(4) 0.1925(4) 0.0598(10) Uani 1 1 d . . . . .
H28 H 0.280123 0.030152 0.126332 0.072 Uiso 1 1 calc R . . . .
C27 C 0.1301(5) -0.1078(4) 0.1552(4) 0.0693(11) Uani 1 1 d . . . . .
H27 H 0.102030 -0.136455 0.063584 0.083 Uiso 1 1 calc R . . . .

loop_
_atom_site_aniso_label
_atom_site_aniso_U_11
_atom_site_aniso_U_22
_atom_site_aniso_U_33
_atom_site_aniso_U_23
_atom_site_aniso_U_13
_atom_site_aniso_U_12
S2 0.0213(3) 0.0388(4) 0.0505(5) -0.0011(3) 0.0100(3) -0.0040(3)
O20 0.0365(11) 0.0457(12) 0.0472(13) -0.0173(10) 0.0084(10) -0.0096(9)
O6 0.0329(12) 0.0568(14) 0.0780(18) -0.0227(12) 0.0263(11) -0.0081(10)
O3 0.0498(13) 0.0552(14) 0.0469(14) 0.0041(11) 0.0054(11) -0.0199(11)
O22 0.0285(11) 0.0715(15) 0.0568(15) -0.0220(12) 0.0142(10) -0.0064(10)
O1 0.0307(11) 0.0451(12) 0.0778(17) -0.0169(11) 0.0154(11) -0.0117(9)
O5 0.0279(11) 0.0657(15) 0.0704(17) 0.0205(12) 0.0050(11) 0.0028(10)
N11 0.0211(11) 0.0358(12) 0.0446(15) -0.0101(10) 0.0079(10) -0.0019(9)
N18 0.0217(11) 0.0387(13) 0.0428(15) -0.0121(11) 0.0050(10) -0.0035(9)
N13 0.0189(10) 0.0376(13) 0.0444(15) -0.0081(10) 0.0057(10) -0.0038(9)
O17 0.0515(14) 0.0752(17) 0.0621(17) -0.0249(13) 0.0310(13) -0.0221(12)
C12 0.0220(12) 0.0296(13) 0.0393(16) -0.0024(11) 0.0066(11) -0.0010(10)
C10 0.0235(13) 0.0322(14) 0.0386(16) -0.0043(11) 0.0071(11) -0.0010(11)
C14 0.0221(12) 0.0302(13) 0.0420(17) -0.0022(12) 0.0056(12) -0.0054(10)
C19 0.0315(15) 0.0378(15) 0.0357(17) 0.0000(12) 0.0030(12) -0.0037(12)
C7 0.0302(14) 0.0332(14) 0.0372(17) -0.0027(12) 0.0082(12) -0.0025(11)
C15 0.0255(13) 0.0364(15) 0.0457(18) -0.0039(13) 0.0101(12) -0.0031(11)
C23 0.0359(15) 0.0353(15) 0.0360(17) -0.0045(12) 0.0075(13) -0.0048(12)
C9 0.0231(13) 0.0408(16) 0.0462(18) -0.0074(13) 0.0065(12) -0.0019(12)
C8 0.0262(14) 0.0392(15) 0.0431(18) -0.0053(13) 0.0007(12) -0.0050(12)
C16 0.0351(15) 0.0419(16) 0.0370(17) -0.0036(13) 0.0091(13) -0.0042(13)
C24 0.0472(18) 0.0446(17) 0.0375(18) -0.0034(14) 0.0073(14) -0.0071(14)
C25 0.055(2) 0.0446(19) 0.062(2) 0.0036(16) 0.0143(18) -0.0132(16)
C21 0.064(2) 0.0508(19) 0.046(2) -0.0170(15) 0.0149(17) -0.0025(16)
C26 0.049(2) 0.0425(18) 0.071(3) -0.0081(17) 0.0054(18) -0.0113(15)
C4 0.050(2) 0.052(2) 0.064(2) 0.0071(17) 0.0074(17) -0.0157(16)
C28 0.073(3) 0.065(2) 0.043(2) -0.0195(17) 0.0212(18) -0.0255(19)
C27 0.076(3) 0.072(3) 0.055(2) -0.029(2) 0.009(2) -0.025(2)

loop_
_atom_type_symbol
_atom_type_description
_atom_type_scat_dispersion_real
_atom_type_scat_dispersion_imag
_atom_type_scat_source
C C 0.0033 0.0016 'International Tables Vol C Tables 4.2.6.8 and 6.1.1.4'
H H 0.0000 0.0000 'International Tables Vol C Tables 4.2.6.8 and 6.1.1.4'
N N 0.0061 0.0033 'International Tables Vol C Tables 4.2.6.8 and 6.1.1.4'
O O 0.0106 0.0060 'International Tables Vol C Tables 4.2.6.8 and 6.1.1.4'
S S 0.1246 0.1234 'International Tables Vol C Tables 4.2.6.8 and 6.1.1.4'

loop_
_geom_angle_atom_site_label_1
_geom_angle_atom_site_label_2
_geom_angle_atom_site_label_3
_geom_angle
_geom_angle_site_symmetry_1
_geom_angle_site_symmetry_3
_geom_angle_publ_flag
O6 S2 O3 106.68(14) . . ?
O6 S2 O1 113.55(12) . . ?
O1 S2 O3 101.62(13) . . ?
O5 S2 O6 114.10(16) . . ?
O5 S2 O3 105.17(13) . . ?
O5 S2 O1 114.21(14) . . ?
C19 O20 C21 115.4(2) . . ?
C4 O3 S2 115.8(2) . . ?
C12 N11 H11 125.8 . . ?
C12 N11 C10 108.4(2) . . ?
C10 N11 H11 125.8 . . ?
C12 N18 H18 118.5 . . ?
C12 N18 C19 123.0(2) . . ?
C19 N18 H18 118.5 . . ?
C12 N13 H13 125.7 . . ?
C12 N13 C14 108.6(2) . . ?
C14 N13 H13 125.7 . . ?
N11 C12 N18 126.9(3) . . ?
N13 C12 N11 109.8(2) . . ?
N13 C12 N18 123.3(2) . . ?
N11 C10 C14 107.0(2) . . ?
N11 C10 C9 131.1(3) . . ?
C9 C10 C14 121.9(3) . . ?
C10 C14 N13 106.3(2) . . ?
C15 C14 N13 131.8(2) . . ?
C15 C14 C10 121.9(2) . . ?
O20 C19 N18 109.0(2) . . ?
O22 C19 O20 126.4(3) . . ?
O22 C19 N18 124.7(3) . . ?
C15 C7 C16 118.4(3) . . ?
C8 C7 C15 120.1(3) . . ?
C8 C7 C16 121.5(2) . . ?
C14 C15 C7 117.2(3) . . ?
C14 C15 H15 121.4 . . ?
C7 C15 H15 121.4 . . ?
C24 C23 C16 122.9(3) . . ?
C28 C23 C16 118.9(3) . . ?
C28 C23 C24 118.1(3) . . ?
C10 C9 H9 121.9 . . ?
C8 C9 C10 116.1(3) . . ?
C8 C9 H9 121.9 . . ?
C7 C8 H8 118.6 . . ?
C9 C8 C7 122.7(3) . . ?
C9 C8 H8 118.6 . . ?
O17 C16 C7 120.1(3) . . ?
O17 C16 C23 119.7(3) . . ?
C7 C16 C23 120.2(3) . . ?
C23 C24 H24 119.6 . . ?
C25 C24 C23 120.8(3) . . ?
C25 C24 H24 119.6 . . ?
C24 C25 H25 119.7 . . ?
C26 C25 C24 120.6(3) . . ?
C26 C25 H25 119.7 . . ?
O20 C21 H21A 109.5 . . ?
O20 C21 H21B 109.5 . . ?
O20 C21 H21C 109.5 . . ?
H21A C21 H21B 109.5 . . ?
H21A C21 H21C 109.5 . . ?
H21B C21 H21C 109.5 . . ?
C25 C26 H26 120.7 . . ?
C27 C26 C25 118.6(3) . . ?
C27 C26 H26 120.7 . . ?
O3 C4 H4A 109.5 . . ?
O3 C4 H4B 109.5 . . ?
O3 C4 H4C 109.5 . . ?
H4A C4 H4B 109.5 . . ?
H4A C4 H4C 109.5 . . ?
H4B C4 H4C 109.5 . . ?
C23 C28 H28 119.8 . . ?
C23 C28 C27 120.4(4) . . ?
C27 C28 H28 119.8 . . ?
C26 C27 C28 121.4(3) . . ?
C26 C27 H27 119.3 . . ?
C28 C27 H27 119.3 . . ?

loop_
_geom_bond_atom_site_label_1
_geom_bond_atom_site_label_2
_geom_bond_distance
_geom_bond_site_symmetry_2
_geom_bond_publ_flag
S2 O6 1.428(2) . ?
S2 O3 1.577(2) . ?
S2 O1 1.440(2) . ?
S2 O5 1.423(2) . ?
O20 C19 1.322(3) . ?
O20 C21 1.438(4) . ?
O3 C4 1.438(4) . ?
O22 C19 1.192(3) . ?
N11 H11 0.8600 . ?
N11 C12 1.338(3) . ?
N11 C10 1.380(3) . ?
N18 H18 0.8600 . ?
N18 C12 1.342(3) . ?
N18 C19 1.368(4) . ?
N13 H13 0.8600 . ?
N13 C12 1.326(3) . ?
N13 C14 1.393(3) . ?
O17 C16 1.212(3) . ?
C10 C14 1.385(4) . ?
C10 C9 1.382(4) . ?
C14 C15 1.369(4) . ?
C7 C15 1.396(4) . ?
C7 C8 1.394(4) . ?
C7 C16 1.482(4) . ?
C15 H15 0.9300 . ?
C23 C16 1.491(4) . ?
C23 C24 1.377(4) . ?
C23 C28 1.373(4) . ?
C9 H9 0.9300 . ?
C9 C8 1.378(4) . ?
C8 H8 0.9300 . ?
C24 H24 0.9300 . ?
C24 C25 1.377(4) . ?
C25 H25 0.9300 . ?
C25 C26 1.366(5) . ?
C21 H21A 0.9600 . ?
C21 H21B 0.9600 . ?
C21 H21C 0.9600 . ?
C26 H26 0.9300 . ?
C26 C27 1.356(5) . ?
C4 H4A 0.9600 . ?
C4 H4B 0.9600 . ?
C4 H4C 0.9600 . ?
C28 H28 0.9300 . ?
C28 C27 1.375(5) . ?
C27 H27 0.9300 . ?
